data_7110615
loop_
_publ_author_name
'Marc Veen, E.'
'Feringa, Ben L.'
'Postma, Peter M.'
'Jonkman, Harry T.'
'Spek, Anthony L.'

_publ_section_title
;
 Solid state organisation of C60 by inclusion crystallisation with
 triptycenes&#x2020;
;
_journal_issue 17
_journal_name_full 'Chemical Communications'
_journal_page_first 1709
_journal_paper_doi 10.1039/a904457d
_journal_year 1999
_chemical_compound_source 'see text'
_chemical_formula_moiety 'C60, C19 H13 N'
_chemical_formula_sum 'C79 H13 N'
_chemical_formula_weight 975.90
_chemical_name_systematic
;
 ?
;
_space_group_IT_number 186
_symmetry_cell_setting hexagonal
_symmetry_space_group_name_Hall 'P 6c -2c'
_symmetry_space_group_name_H-M 'P 63 m c'
_cell_angle_alpha 90
_cell_angle_beta 90
_cell_angle_gamma 120
_cell_formula_units_Z 2
_cell_length_a 13.4643(11)
_cell_length_b 13.4643(11)
_cell_length_c 12.6983(9)
_cell_measurement_temperature 150
_cell_volume 1993.6(3)
_computing_cell_refinement 'SET4 (de Boer & Duisenberg, 1984)'
_computing_data_collection 'Locally modified CAD4-Version 5 Software'
_computing_data_reduction 'HELENA (Spek, 1997)'
_computing_publication_material 'PLATON (Spek, 1990)'
_computing_structure_refinement 'SHELXL-97 (Sheldrick, 1997)'
_diffrn_ambient_temperature 150
_diffrn_measurement_device_type 'Nonius CAD4-T'
_diffrn_measurement_method Omega-scan
_diffrn_radiation_monochromator graphite
_diffrn_radiation_source Rotating-Anode
_diffrn_radiation_type 'Mo K\a'
_diffrn_radiation_wavelength 0.71073
_diffrn_reflns_av_R_equivalents 0.0694
_diffrn_reflns_av_sigmaI/netI 0.0301
_diffrn_reflns_limit_h_max 17
_diffrn_reflns_limit_h_min -17
_diffrn_reflns_limit_k_max 17
_diffrn_reflns_limit_k_min -17
_diffrn_reflns_limit_l_max 16
_diffrn_reflns_limit_l_min 0
_diffrn_reflns_number 6587
_diffrn_reflns_theta_max 27.52
_diffrn_reflns_theta_min 1.75
_exptl_absorpt_coefficient_mu 0.09
_exptl_crystal_colour dark-red
_exptl_crystal_density_diffrn 1.626
_exptl_crystal_density_method 'Not Measured'
_exptl_crystal_description block
_exptl_crystal_F_000 988
_exptl_crystal_size_max 0.75
_exptl_crystal_size_mid 0.60
_exptl_crystal_size_min 0.50
_refine_diff_density_max 0.651
_refine_diff_density_min -0.603
_refine_diff_density_rms 0.078
_refine_ls_abs_structure_details 'Flack H.D. (1983), Acta Cryst. A39, 876-881'
_refine_ls_abs_structure_Flack 8(10)
_refine_ls_extinction_method none
_refine_ls_goodness_of_fit_ref 1.051
_refine_ls_hydrogen_treatment 'H-atom refinement: see text '
_refine_ls_matrix_type full
_refine_ls_number_parameters 143
_refine_ls_number_reflns 909
_refine_ls_number_restraints 24
_refine_ls_restrained_S_all 1.044
_refine_ls_R_factor_all 0.1080
_refine_ls_R_factor_gt 0.0861
_refine_ls_shift/su_max 0.113
_refine_ls_shift/su_mean 0.037
_refine_ls_structure_factor_coef Fsqd
_refine_ls_weighting_details 'CALC W=1/[^2^(FO^2^)+(0.1351P)^2^+4.0391P] WHERE P=(FO^2^+2FC^2^)/3'
_refine_ls_weighting_scheme calc
_refine_ls_wR_factor_gt 0.2438
_refine_ls_wR_factor_ref 0.2717
_reflns_number_gt 711
_reflns_number_total 909
_reflns_threshold_expression I>2sigma(I)
_cod_data_source_file 904457dsup1.cif
_cod_data_source_block s1561a
_cod_depositor_comments
;
The following automatic conversions were performed:

'_symmetry_cell_setting' value 'Hexagonal' changed to 'hexagonal'
according to /home/saulius/struct/CIF-dictionaries/cif_core.dic
dictionary named 'cif_core.dic' version 2.4.2 from
2011-04-26.

'_refine_ls_weighting_scheme' value 'calc ' changed to
'calc' according to
/home/saulius/struct/CIF-dictionaries/cif_core.dic dictionary named
'cif_core.dic' version 2.4.2 from 2011-04-26.

Automatic conversion script
Id: cif_fix_values 1891 2012-01-12 08:04:46Z andrius 
;
_cod_database_code 7110615

loop_
_symmetry_equiv_pos_as_xyz
x,y,z
x-y,x,1/2+z
-y,x-y,z
-x,-y,1/2+z
-x+y,-x,z
y,-x+y,1/2+z
y,x,1/2+z
-x+y,y,z
-x,-x+y,1/2+z
-y,-x,z
x-y,-y,1/2+z
x,x-y,z

loop_
_atom_site_aniso_label
_atom_site_aniso_U_11
_atom_site_aniso_U_22
_atom_site_aniso_U_33
_atom_site_aniso_U_23
_atom_site_aniso_U_13
_atom_site_aniso_U_12
C1 0.122(13) 0.110(10) 0.071(7) 0.025(8) 0.050(8) -0.039(10)
C2 0.29(3) 0.31(3) 0.061(9) 0.108(12) 0.102(12) 0.22(2)
C5 0.023(7) 0.29(3) 0.107(15) 0.017(4) 0.033(9) 0.011(4)
C6 0.142(16) 0.049(8) 0.39(4) -0.024(17) 0.10(2) -0.081(10)
C7 0.30(5) 0.004(6) 0.45(8) -0.08(2) -0.038(10) 0.002(3)
C9 0.28(3) 0.074(9) 0.156(14) 0.060(11) 0.077(19) -0.082(15)
C11 0.021(4) 0.23(2) 0.211(17) -0.147(17) 0.028(9) -0.068(8)
C12 0.117(15) 0.25(4) 0.187(19) -0.076(19) -0.114(16) -0.036(17)
C14 0.011(7) 0.54(10) 0.34(7) 0.044(11) 0.09(2) 0.006(3)
C16 0.164(13) 0.154(14) 0.039(6) -0.046(7) -0.054(7) 0.058(11)
C17 0.143(17) 0.190(18) 0.105(12) -0.118(13) -0.093(12) 0.063(14)
C19 0.40(7) 0.25(5) 0.33(7) -0.29(6) -0.14(3) 0.12(3)
N1 0.038(5) 0.038(5) 0.019(6) 0.0000 0.0000 0.019(2)
C101 0.014(3) 0.014(3) 0.034(8) 0.0000 0.0000 0.0071(17)
C102 0.026(4) 0.018(2) 0.027(4) 0.0003(15) 0.001(3) 0.0132(19)
C103 0.034(5) 0.023(3) 0.034(5) -0.0019(18) -0.004(4) 0.017(2)
C104 0.029(4) 0.018(3) 0.043(5) -0.003(2) -0.006(4) 0.014(2)
C105 0.023(4) 0.026(3) 0.048(5) 0.005(2) 0.010(4) 0.0117(18)
C106 0.035(5) 0.029(3) 0.021(4) 0.0046(17) 0.009(3) 0.018(2)
C107 0.025(4) 0.021(3) 0.032(4) -0.0017(16) -0.003(3) 0.013(2)

loop_
_atom_site_label
_atom_site_type_symbol
_atom_site_thermal_displace_type
_atom_site_fract_x
_atom_site_fract_y
_atom_site_fract_z
_atom_site_occupancy
_atom_site_U_iso_or_equiv
C1 C Uani 0.1327(11) 0.4851(13) 0.4348(8) 1.000 0.144(6)
C2 C Uani 0.2322(7) 0.5612(6) 0.5026(7) 1.000 0.189(14)
C5 C Uani 0.0683(15) 0.5342(7) 0.380(2) 1.000 0.170(11)
C6 C Uani 0.1189(14) 0.3842(11) 0.2699(17) 1.000 0.251(15)
C7 C Uani 0.1916(6) 0.3831(12) 0.183(3) 1.000 0.28(3)
C9 C Uani 0.1537(7) 0.4167(13) 0.3803(16) 1.000 0.246(11)
C11 C Uani 0.0607(8) 0.4304(12) 0.2395(14) 1.000 0.212(9)
C12 C Uani 0.0736(12) 0.4819(7) 0.1344(15) 1.000 0.241(16)
C14 C Uani 0.0363(14) 0.5181(7) 0.284(3) 1.000 0.36(4)
C16 C Uani 0.2279(6) 0.5659(7) -0.0027(7) 1.000 0.129(7)
C17 C Uani 0.1392(12) 0.4752(12) 0.0630(8) 1.000 0.155(9)
C19 C Uani 0.2155(11) 0.431(2) 0.092(2) 1.000 0.35(4)
N1 N Uani 0.00000 0.00000 0.3505(10) 1.000 0.032(3)
C101 C Uani 0.00000 0.00000 0.1465(12) 1.000 0.021(3)
C102 C Uani 0.1176(6) 0.0588(3) 0.3056(8) 1.000 0.023(2)
C103 C Uani 0.2199(8) 0.1100(4) 0.3603(9) 1.000 0.029(3)
C104 C Uani 0.3220(7) 0.1610(4) 0.3049(9) 1.000 0.029(2)
C105 C Uani 0.3209(7) 0.1605(4) 0.1960(10) 1.000 0.033(2)
C106 C Uani 0.2181(8) 0.1091(4) 0.1388(8) 1.000 0.027(2)
C107 C Uani 0.1176(6) 0.0588(3) 0.1949(9) 1.000 0.025(2)
H101 H Uiso 0.00000 0.00000 0.06770 1.000 0.0250
H103 H Uiso 0.22020 0.11010 0.43510 1.000 0.0350
H104 H Uiso 0.39300 0.19650 0.34160 1.000 0.0340
H105 H Uiso 0.39170 0.19585 0.15900 1.000 0.0390
H106 H Uiso 0.21800 0.10900 0.06400 1.000 0.0330

loop_
_atom_type_symbol
_atom_type_description
_atom_type_scat_dispersion_real
_atom_type_scat_dispersion_imag
_atom_type_scat_source
N N 0.0061 0.0033 'International Tables Vol C Tables 4.2.6.8 and 6.1.1.4'
H H 0.0000 0.0000 'International Tables Vol C Tables 4.2.6.8 and 6.1.1.4'
C C 0.0033 0.0016 'International Tables Vol C Tables 4.2.6.8 and 6.1.1.4'

loop_
_geom_angle_atom_site_label_1
_geom_angle_atom_site_label_2
_geom_angle_atom_site_label_3
_geom_angle
_geom_angle_site_symmetry_1
_geom_angle_site_symmetry_3
_geom_angle_publ_flag
C102 N1 C102 106.2(7) 3_555 5_555 yes
C102 N1 C102 106.2(7) . 3_555 yes
C102 N1 C102 106.2(7) . 5_555 yes
C2 C1 C9 111.0(14) . . no
C2 C1 C5 119.0(12) . . no
C5 C1 C9 116.6(14) . . no
C1 C2 C2 123.8(9) . 8_555 no
C1 C2 C2 103.8(9) . 12_565 no
C2 C2 C2 120.0(8) 8_555 12_565 no
C1 C5 C1 93.8(15) . 12_565 no
C1 C5 C14 126.3(13) 12_565 . no
C1 C5 C14 126.1(17) . . no
C7 C6 C11 110.4(19) . . no
C7 C6 C9 126.8(18) . . no
C9 C6 C11 108.9(16) . . no
C6 C7 C19 131.8(16) . . no
C6 C7 C6 84(2) . 8_555 no
C6 C7 C19 131.9(16) 8_555 . no
C6 C9 C9 99.8(15) . 8_555 no
C1 C9 C6 124.8(15) . . no
C1 C9 C9 125.1(16) . 8_555 no
C6 C11 C12 123.0(16) . . no
C6 C11 C14 135(2) . . no
C12 C11 C14 89.5(16) . . no
C12 C12 C17 114.1(13) 12_565 . no
C11 C12 C17 121.6(14) . . no
C11 C12 C12 114.3(15) . 12_565 no
C5 C14 C11 107.8(15) . 12_565 no
C5 C14 C11 108.0(18) . . no
C11 C14 C11 130(3) . 12_565 no
C16 C16 C17 113.4(9) 8_555 . no
C16 C16 C17 115.2(10) 12_565 . no
C16 C16 C16 120.0(8) 8_555 12_565 no
C16 C17 C19 92.1(14) . . no
C12 C17 C16 129.6(12) . . no
C12 C17 C19 119.4(15) . . no
C7 C19 C17 112.3(17) . . no
C7 C19 C17 112.2(17) . 8_555 no
C17 C19 C17 128.9(19) . 8_555 no
C107 C101 C107 104.4(8) . 3_555 no
C107 C101 C107 104.4(8) . 5_555 no
C107 C101 C107 104.4(8) 3_555 5_555 no
N1 C102 C103 127.2(10) . . yes
N1 C102 C107 112.6(8) . . yes
C103 C102 C107 120.2(8) . . no
C102 C103 C104 119.2(10) . . no
C103 C104 C105 120.0(9) . . no
C104 C105 C106 121.7(9) . . no
C105 C106 C107 117.5(10) . . no
C101 C107 C102 114.1(8) . . no
C101 C107 C106 124.6(11) . . no
C102 C107 C106 121.3(8) . . no
C107 C101 H101 114.1(7) . . no
C107 C101 H101 114.1(7) 3_555 . no
C107 C101 H101 114.1(7) 5_555 . no
C102 C103 H103 120.4(10) . . no
C104 C103 H103 120.4(10) . . no
C103 C104 H104 120.0(11) . . no
C105 C104 H104 119.9(9) . . no
C104 C105 H105 119.1(10) . . no
C106 C105 H105 119.1(12) . . no
C105 C106 H106 121.3(10) . . no
C107 C106 H106 121.2(10) . . no

loop_
_geom_bond_atom_site_label_1
_geom_bond_atom_site_label_2
_geom_bond_distance
_geom_bond_site_symmetry_2
_geom_bond_publ_flag
N1 C102 1.485(9) 5_555 yes
N1 C102 1.485(9) . yes
N1 C102 1.485(9) 3_555 yes
C1 C2 1.488(17) . no
C1 C5 1.50(3) . no
C1 C9 1.29(2) . no
C2 C2 1.303(16) 8_555 no
C2 C2 1.478(13) 12_565 no
C5 C14 1.27(4) . no
C6 C11 1.28(2) . no
C6 C9 1.47(3) . no
C6 C7 1.48(4) . no
C7 C19 1.28(4) . no
C9 C9 1.47(3) 8_555 no
C11 C12 1.47(2) . no
C11 C14 1.49(2) . no
C12 C12 1.48(2) 12_565 no
C12 C17 1.30(2) . no
C16 C17 1.468(16) . no
C16 C16 1.482(16) 8_555 no
C16 C16 1.294(13) 12_565 no
C17 C19 1.47(3) . no
C101 C107 1.503(10) . no
C101 C107 1.503(10) 3_555 no
C101 C107 1.503(10) 5_555 no
C102 C103 1.380(13) . no
C102 C107 1.406(15) . no
C103 C104 1.383(14) . no
C104 C105 1.383(17) . no
C105 C106 1.402(14) . no
C106 C107 1.371(13) . no
C101 H101 1.001(15) . no
C103 H103 0.950(11) . no
C104 H104 0.950(9) . no
C105 H105 0.950(10) . no
C106 H106 0.950(10) . no

loop_
_geom_torsion_atom_site_label_1
_geom_torsion_atom_site_label_2
_geom_torsion_atom_site_label_3
_geom_torsion_atom_site_label_4
_geom_torsion
_geom_torsion_site_symmetry_1
_geom_torsion_site_symmetry_3
_geom_torsion_site_symmetry_4
_geom_torsion_publ_flag
C5 C1 C2 C2 -136.7(14) . . 8_555 no
C5 C1 C2 C2 4.9(16) . . 12_565 no
C9 C1 C2 C2 2.8(17) . . 8_555 no
C9 C1 C2 C2 144.4(12) . . 12_565 no
C2 C1 C5 C14 134.6(14) . . . no
C2 C1 C5 C1 -6.9(18) . . 12_565 no
C9 C1 C5 C14 -3(2) . . . no
C9 C1 C5 C1 -144.3(16) . . 12_565 no
C2 C1 C9 C6 -140.8(14) . . . no
C2 C1 C9 C9 -3(2) . . 8_555 no
C5 C1 C9 C6 0(2) . . . no
C5 C1 C9 C9 137.8(18) . . 8_555 no
C1 C2 C2 C2 135.9(10) . 8_555 3_665 no
C1 C2 C2 C1 0.0(15) . 8_555 8_555 no
C1 C2 C2 C2 -143.4(10) . 12_565 5_565 no
C1 C2 C2 C1 0.0(11) . 12_565 12_565 no
C1 C5 C14 C11 7(2) . . . no
C1 C5 C14 C11 -136.9(15) . . 12_565 no
C1 C5 C14 C11 136.8(19) 12_565 . . no
C9 C6 C7 C19 -125(3) . . . no
C9 C6 C7 C6 17.9(16) . . 8_555 no
C11 C6 C7 C19 10(3) . . . no
C11 C6 C7 C6 153.1(13) . . 8_555 no
C7 C6 C9 C1 132.8(18) . . . no
C7 C6 C9 C9 -13.4(19) . . 8_555 no
C11 C6 C9 C1 -3(2) . . . no
C11 C6 C9 C9 -149.2(14) . . 8_555 no
C7 C6 C11 C12 -4(2) . . . no
C7 C6 C11 C14 -133(2) . . . no
C9 C6 C11 C12 139.2(15) . . . no
C9 C6 C11 C14 10(3) . . . no
C6 C7 C19 C17 -14(3) . . . no
C6 C7 C19 C17 141(2) . . 8_555 no
C6 C7 C19 C17 -141(2) 8_555 . . no
C1 C9 C9 C1 0(3) . 8_555 8_555 no
C1 C9 C9 C6 -146.1(17) . 8_555 8_555 no
C6 C9 C9 C1 146.1(17) . 8_555 8_555 no
C6 C9 C9 C6 0.0(14) . 8_555 8_555 no
C6 C11 C12 C17 6(2) . . . no
C6 C11 C12 C12 -138.0(17) . . 12_565 no
C14 C11 C12 C17 152.0(14) . . . no
C14 C11 C12 C12 8.5(16) . . 12_565 no
C6 C11 C14 C5 -12(3) . . . no
C6 C11 C14 C11 121(3) . . 12_565 no
C12 C11 C14 C5 -151.8(15) . . . no
C12 C11 C14 C11 -18(2) . . 12_565 no
C11 C12 C17 C16 -130.7(14) . . . no
C11 C12 C17 C19 -9(2) . . . no
C12 C12 C17 C16 13(2) 12_565 . . no
C12 C12 C17 C19 134.2(18) 12_565 . . no
C11 C12 C12 C11 0(2) . 12_565 12_565 no
C11 C12 C12 C17 146.3(16) . 12_565 12_565 no
C17 C12 C12 C11 -146.3(16) . 12_565 12_565 no
C17 C12 C12 C17 0(2) . 12_565 12_565 no
C16 C16 C17 C12 130.7(17) 8_555 . . no
C16 C16 C17 C19 -1.2(13) 8_555 . . no
C16 C16 C17 C12 -13(2) 12_565 . . no
C16 C16 C17 C19 -144.8(13) 12_565 . . no
C17 C16 C16 C16 -141.7(9) . 8_555 3_665 no
C17 C16 C16 C17 0.0(12) . 8_555 8_555 no
C17 C16 C16 C16 141.1(10) . 12_565 5_565 no
C17 C16 C16 C17 0.0(14) . 12_565 12_565 no
C12 C17 C19 C7 13(3) . . . no
C12 C17 C19 C17 -136(2) . . 8_555 no
C16 C17 C19 C7 151.3(18) . . . no
C16 C17 C19 C17 2(2) . . 8_555 no
H101 C101 C107 C102 -180.0(3) . . . no
H101 C101 C107 C106 0.0(6) . . . no
N1 C102 C103 H103 0.1(10) . . . no
C107 C102 C103 H103 -180.0(6) . . . no
C102 C103 C104 H104 -180.0(6) . . . no
H103 C103 C104 C105 180(4) . . . no
H103 C103 C104 H104 -0.1(11) . . . no
C103 C104 C105 H105 -180.0(6) . . . no
H104 C104 C105 C106 180(3) . . . no
H104 C104 C105 H105 0.1(11) . . . no
C104 C105 C106 H106 -179.9(7) . . . no
H105 C105 C106 C107 179.9(15) . . . no
H105 C105 C106 H106 0.0(11) . . . no
H106 C106 C107 C101 -0.1(10) . . . no
H106 C106 C107 C102 180.0(5) . . . no
